data_8107133
loop_
_publ_author_name
'Sun, Guo-Xiang'
'Sun, Zhao-Hui'
'Yang, Ming-Yan'
'Wu, Hong-Ke'

_publ_section_title
;
 Crystal structure of
 4-(5-((2-methylbenzyl)thio)-4-phenyl-4H-1,2,4-triazol-3-yl)pyridine,
 C21H18N4S
;
_journal_issue 4
_journal_name_full 'Zeitschrift f\"ur Kristallographie - New Crystal Structures'
_journal_page_first 1167
_journal_page_last 1168
_journal_paper_doi 10.1515/ncrs-2016-0106
_journal_volume 231
_journal_year 2016
_chemical_formula_moiety 'C21 H18 N4 S'
_chemical_formula_sum 'C21 H18 N4 S'
_chemical_formula_weight 358.46
_space_group_IT_number 14
_space_group_name_Hall '-P 2ybc'
_space_group_name_H-M_alt 'P 1 21/c 1'
_symmetry_cell_setting monoclinic
_symmetry_space_group_name_Hall '-P 2ybc'
_symmetry_space_group_name_H-M 'P 1 21/c 1'
_atom_sites_solution_hydrogens geom
_atom_sites_solution_primary direct
_atom_sites_solution_secondary difmap
_cell_angle_alpha 90.00
_cell_angle_beta 101.683(7)
_cell_angle_gamma 90.00
_cell_formula_units_Z 4
_cell_length_a 18.264(2)
_cell_length_b 11.6302(14)
_cell_length_c 8.9289(10)
_cell_measurement_reflns_used 2300
_cell_measurement_temperature 296(2)
_cell_measurement_theta_max 25.00
_cell_measurement_theta_min 2.09
_cell_volume 1857.3(4)
_computing_cell_refinement 'SAINT (Bruker, 2006)'
_computing_data_collection 'APEXII (Bruker, 2006)'
_computing_data_reduction SAINT
_computing_molecular_graphics 'SHELXTL (Sheldrick, 2008)'
_computing_publication_material SHELXL97
_computing_structure_refinement 'SHELXL97 (Sheldrick, 2008)'
_computing_structure_solution 'SHELXS97 (Sheldrick, 2008)'
_diffrn_ambient_temperature 296(2)
_diffrn_measured_fraction_theta_full 0.999
_diffrn_measured_fraction_theta_max 0.999
_diffrn_measurement_device_type 'Bruker APEX-II area-detector diffractometer'
_diffrn_measurement_method 'phi and omega scans'
_diffrn_radiation_monochromator graphite
_diffrn_radiation_source 'fine-focus sealed tube'
_diffrn_radiation_type MoK\a
_diffrn_radiation_wavelength 0.71073
_diffrn_reflns_av_R_equivalents 0.0436
_diffrn_reflns_av_sigmaI/netI 0.0462
_diffrn_reflns_limit_h_max 17
_diffrn_reflns_limit_h_min -21
_diffrn_reflns_limit_k_max 13
_diffrn_reflns_limit_k_min -9
_diffrn_reflns_limit_l_max 10
_diffrn_reflns_limit_l_min -10
_diffrn_reflns_number 14076
_diffrn_reflns_theta_full 25.00
_diffrn_reflns_theta_max 25.00
_diffrn_reflns_theta_min 2.09
_exptl_absorpt_coefficient_mu 0.186
_exptl_absorpt_correction_T_max 0.989
_exptl_absorpt_correction_T_min 0.983
_exptl_absorpt_correction_type empirical
_exptl_absorpt_process_details 'SADABS (Sheldrick, 1996)'
_exptl_crystal_colour colourless
_exptl_crystal_density_diffrn 1.282
_exptl_crystal_density_method 'not measured'
_exptl_crystal_description block
_exptl_crystal_F_000 752
_exptl_crystal_size_max 0.237
_exptl_crystal_size_mid 0.079
_exptl_crystal_size_min 0.060
_refine_diff_density_max 0.201
_refine_diff_density_min -0.172
_refine_diff_density_rms 0.037
_refine_ls_extinction_coef 0.0055(11)
_refine_ls_extinction_expression Fc^*^=kFc[1+0.001xFc^2^\l^3^/sin(2\q)]^-1/4^
_refine_ls_extinction_method SHELXL
_refine_ls_goodness_of_fit_ref 1.057
_refine_ls_hydrogen_treatment constr
_refine_ls_matrix_type full
_refine_ls_number_parameters 236
_refine_ls_number_reflns 3280
_refine_ls_number_restraints 0
_refine_ls_restrained_S_all 1.057
_refine_ls_R_factor_all 0.0781
_refine_ls_R_factor_gt 0.0435
_refine_ls_shift/su_max 0.000
_refine_ls_shift/su_mean 0.000
_refine_ls_structure_factor_coef Fsqd
_refine_ls_weighting_details 'calc w=1/[\s^2^(Fo^2^)+(0.0501P)^2^+0.0331P] where P=(Fo^2^+2Fc^2^)/3'
_refine_ls_weighting_scheme calc
_refine_ls_wR_factor_gt 0.1013
_refine_ls_wR_factor_ref 0.1122
_reflns_number_gt 2102
_reflns_number_total 3280
_reflns_threshold_expression >2sigma(I)
_cod_data_source_file suppl_ncrs-2016-0106_suppl.cif
_cod_data_source_block a
_cod_depositor_comments
;
The following automatic conversions were performed:

data item '_symmetry_cell_setting' value 'Monoclinic' was changed to
'monoclinic' in accordance with the built-in table derived from the
CIF Core dictionary named 'cif_core.dic' version 2.4.5 last updated
on 2014-11-21.

Automatic conversion script
Id: cif_fix_values 8738 2021-04-28 16:35:53Z antanas 
;
_cod_original_sg_symbol_H-M 'P 21/c'
_cod_database_code 8107133

loop_
_symmetry_equiv_pos_as_xyz
'x, y, z'
'-x, y+1/2, -z+1/2'
'-x, -y, -z'
'x, -y-1/2, z-1/2'

loop_
_atom_site_label
_atom_site_type_symbol
_atom_site_fract_x
_atom_site_fract_y
_atom_site_fract_z
_atom_site_U_iso_or_equiv
_atom_site_adp_type
_atom_site_occupancy
_atom_site_symmetry_multiplicity
_atom_site_calc_flag
_atom_site_refinement_flags
_atom_site_disorder_assembly
_atom_site_disorder_group
S1 S 0.15954(3) 0.46243(6) 0.38932(6) 0.0620(2) Uani 1 1 d . . .
N4 N 0.30011(9) 0.53615(14) 0.51205(17) 0.0425(4) Uani 1 1 d . . .
N1 N 0.33240(10) 0.63250(16) 0.3235(2) 0.0545(5) Uani 1 1 d . . .
C13 C 0.24242(11) 0.53408(18) 0.3865(2) 0.0446(5) Uani 1 1 d . . .
N2 N 0.25987(10) 0.59125(16) 0.27279(19) 0.0531(5) Uani 1 1 d . . .
C15 C 0.03129(12) 0.44105(19) 0.1841(2) 0.0479(6) Uani 1 1 d . . .
C6 C 0.35486(11) 0.59902(18) 0.4650(2) 0.0444(5) Uani 1 1 d . . .
C7 C 0.29539(10) 0.49897(17) 0.6637(2) 0.0398(5) Uani 1 1 d . . .
C12 C 0.30048(11) 0.57938(19) 0.7777(2) 0.0495(6) Uani 1 1 d . . .
H12A H 0.3073 0.6567 0.7575 0.059 Uiso 1 1 calc R . .
C8 C 0.28474(12) 0.38432(19) 0.6908(2) 0.0532(6) Uani 1 1 d . . .
H8A H 0.2821 0.3305 0.6129 0.064 Uiso 1 1 calc R . .
C11 C 0.29542(13) 0.5440(2) 0.9225(2) 0.0613(7) Uani 1 1 d . . .
H11A H 0.2999 0.5974 1.0014 0.074 Uiso 1 1 calc R . .
C14 C 0.10398(12) 0.5074(2) 0.2071(2) 0.0566(6) Uani 1 1 d . . .
H14A H 0.0944 0.5894 0.2077 0.068 Uiso 1 1 calc R . .
H14B H 0.1301 0.4906 0.1253 0.068 Uiso 1 1 calc R . .
C16 C 0.02076(13) 0.3386(2) 0.1035(2) 0.0560(6) Uani 1 1 d . . .
C10 C 0.28374(12) 0.4297(2) 0.9507(3) 0.0626(7) Uani 1 1 d . . .
H10A H 0.2797 0.4063 1.0483 0.075 Uiso 1 1 calc R . .
C3 C 0.43006(12) 0.6209(2) 0.5546(2) 0.0507(6) Uani 1 1 d . . .
C4 C 0.46676(12) 0.5475(2) 0.6678(3) 0.0572(6) Uani 1 1 d . . .
H4A H 0.4430 0.4823 0.6947 0.069 Uiso 1 1 calc R . .
C18 C -0.04972(15) 0.2851(2) 0.0860(3) 0.0680(7) Uani 1 1 d . . .
H18A H -0.0585 0.2168 0.0312 0.082 Uiso 1 1 calc R . .
C9 C 0.27801(13) 0.3506(2) 0.8357(3) 0.0629(7) Uani 1 1 d . . .
H9A H 0.2695 0.2737 0.8552 0.076 Uiso 1 1 calc R . .
C20 C -0.09421(15) 0.4310(3) 0.2289(3) 0.0766(8) Uani 1 1 d . . .
H20A H -0.1322 0.4618 0.2720 0.092 Uiso 1 1 calc R . .
N3 N 0.57732(12) 0.6633(2) 0.7079(3) 0.0866(7) Uani 1 1 d . . .
C5 C 0.53906(14) 0.5731(3) 0.7397(3) 0.0715(7) Uani 1 1 d . . .
H5A H 0.5626 0.5234 0.8160 0.086 Uiso 1 1 calc R . .
C21 C -0.02689(14) 0.4852(2) 0.2464(3) 0.0641(7) Uani 1 1 d . . .
H21A H -0.0196 0.5535 0.3014 0.077 Uiso 1 1 calc R . .
C2 C 0.46943(14) 0.7160(2) 0.5206(3) 0.0749(8) Uani 1 1 d . . .
H2A H 0.4473 0.7679 0.4458 0.090 Uiso 1 1 calc R . .
C19 C -0.10505(15) 0.3316(3) 0.1479(3) 0.0730(8) Uani 1 1 d . . .
H19A H -0.1511 0.2947 0.1346 0.088 Uiso 1 1 calc R . .
C17 C 0.08107(15) 0.2853(3) 0.0367(3) 0.0895(9) Uani 1 1 d . . .
H17A H 0.0631 0.2149 -0.0139 0.134 Uiso 1 1 calc R . .
H17B H 0.1235 0.2694 0.1167 0.134 Uiso 1 1 calc R . .
H17C H 0.0955 0.3373 -0.0358 0.134 Uiso 1 1 calc R . .
C1 C 0.54141(16) 0.7324(3) 0.5986(4) 0.0939(9) Uani 1 1 d . . .
H1A H 0.5669 0.7964 0.5732 0.113 Uiso 1 1 calc R . .

loop_
_atom_site_aniso_label
_atom_site_aniso_U_11
_atom_site_aniso_U_22
_atom_site_aniso_U_33
_atom_site_aniso_U_23
_atom_site_aniso_U_13
_atom_site_aniso_U_12
S1 0.0539(4) 0.0811(5) 0.0460(4) 0.0151(3) -0.0018(3) -0.0187(3)
N4 0.0447(10) 0.0512(11) 0.0307(9) 0.0005(8) 0.0055(8) -0.0051(9)
N1 0.0510(12) 0.0648(13) 0.0473(11) 0.0081(9) 0.0091(9) -0.0082(10)
C13 0.0484(13) 0.0503(13) 0.0345(12) 0.0025(10) 0.0075(10) -0.0020(11)
N2 0.0526(12) 0.0655(12) 0.0404(10) 0.0060(9) 0.0071(9) -0.0062(10)
C15 0.0498(14) 0.0495(14) 0.0396(12) 0.0058(10) -0.0020(10) 0.0031(11)
C6 0.0426(13) 0.0491(13) 0.0414(13) 0.0030(10) 0.0085(10) -0.0010(11)
C7 0.0367(12) 0.0481(13) 0.0334(11) 0.0047(10) 0.0042(9) 0.0006(10)
C12 0.0532(14) 0.0531(14) 0.0424(13) -0.0043(11) 0.0098(10) -0.0030(11)
C8 0.0643(15) 0.0502(14) 0.0431(13) 0.0014(11) 0.0061(11) 0.0021(12)
C11 0.0613(16) 0.0853(19) 0.0373(13) -0.0078(13) 0.0100(11) 0.0004(14)
C14 0.0562(15) 0.0621(15) 0.0473(13) 0.0076(11) 0.0004(11) -0.0062(12)
C16 0.0655(16) 0.0528(15) 0.0456(13) 0.0053(11) 0.0013(11) 0.0139(13)
C10 0.0566(16) 0.091(2) 0.0403(14) 0.0152(14) 0.0110(11) 0.0030(14)
C3 0.0443(13) 0.0603(15) 0.0484(13) 0.0005(11) 0.0113(11) -0.0014(12)
C4 0.0446(14) 0.0700(16) 0.0565(14) 0.0070(13) 0.0090(11) -0.0009(13)
C18 0.0740(19) 0.0533(15) 0.0653(16) 0.0052(13) -0.0129(14) -0.0034(15)
C9 0.0729(17) 0.0630(16) 0.0508(15) 0.0177(13) 0.0076(12) -0.0042(14)
C20 0.0602(18) 0.097(2) 0.0734(18) 0.0003(16) 0.0148(14) 0.0081(17)
N3 0.0580(14) 0.103(2) 0.0917(17) 0.0103(15) -0.0008(12) -0.0140(14)
C5 0.0538(16) 0.093(2) 0.0651(17) 0.0097(15) 0.0059(13) 0.0075(16)
C21 0.0565(17) 0.0705(18) 0.0610(16) -0.0038(13) 0.0019(13) 0.0029(14)
C2 0.0549(16) 0.0780(19) 0.0852(18) 0.0198(15) -0.0015(14) -0.0144(15)
C19 0.0562(17) 0.077(2) 0.0787(19) 0.0141(16) -0.0026(14) -0.0040(16)
C17 0.097(2) 0.089(2) 0.0823(19) -0.0104(16) 0.0189(17) 0.0237(18)
C1 0.066(2) 0.095(2) 0.111(2) 0.0237(19) -0.0036(17) -0.0276(18)

loop_
_atom_type_symbol
_atom_type_description
_atom_type_scat_dispersion_real
_atom_type_scat_dispersion_imag
_atom_type_scat_source
C C 0.0033 0.0016 'International Tables Vol C Tables 4.2.6.8 and 6.1.1.4'
H H 0.0000 0.0000 'International Tables Vol C Tables 4.2.6.8 and 6.1.1.4'
N N 0.0061 0.0033 'International Tables Vol C Tables 4.2.6.8 and 6.1.1.4'
S S 0.1246 0.1234 'International Tables Vol C Tables 4.2.6.8 and 6.1.1.4'

loop_
_geom_angle_atom_site_label_1
_geom_angle_atom_site_label_2
_geom_angle_atom_site_label_3
_geom_angle
_geom_angle_site_symmetry_1
_geom_angle_site_symmetry_3
C13 S1 C14 100.39(10) . .
C6 N4 C13 104.23(16) . .
C6 N4 C7 129.34(16) . .
C13 N4 C7 125.41(16) . .
C6 N1 N2 107.62(16) . .
N2 C13 N4 110.96(18) . .
N2 C13 S1 127.42(16) . .
N4 C13 S1 121.62(15) . .
C13 N2 N1 106.74(16) . .
C16 C15 C21 119.2(2) . .
C16 C15 C14 122.3(2) . .
C21 C15 C14 118.5(2) . .
N1 C6 N4 110.45(18) . .
N1 C6 C3 123.52(19) . .
N4 C6 C3 125.92(18) . .
C12 C7 C8 121.38(19) . .
C12 C7 N4 119.01(18) . .
C8 C7 N4 119.61(18) . .
C7 C12 C11 119.0(2) . .
C7 C12 H12A 120.5 . .
C11 C12 H12A 120.5 . .
C7 C8 C9 118.9(2) . .
C7 C8 H8A 120.6 . .
C9 C8 H8A 120.6 . .
C12 C11 C10 120.1(2) . .
C12 C11 H11A 119.9 . .
C10 C11 H11A 119.9 . .
C15 C14 S1 106.94(14) . .
C15 C14 H14A 110.3 . .
S1 C14 H14A 110.3 . .
C15 C14 H14B 110.3 . .
S1 C14 H14B 110.3 . .
H14A C14 H14B 108.6 . .
C15 C16 C18 117.7(2) . .
C15 C16 C17 122.0(2) . .
C18 C16 C17 120.3(2) . .
C9 C10 C11 120.3(2) . .
C9 C10 H10A 119.9 . .
C11 C10 H10A 119.9 . .
C2 C3 C4 117.1(2) . .
C2 C3 C6 119.3(2) . .
C4 C3 C6 123.5(2) . .
C5 C4 C3 118.9(2) . .
C5 C4 H4A 120.6 . .
C3 C4 H4A 120.6 . .
C19 C18 C16 121.2(2) . .
C19 C18 H18A 119.4 . .
C16 C18 H18A 119.4 . .
C10 C9 C8 120.3(2) . .
C10 C9 H9A 119.8 . .
C8 C9 H9A 119.8 . .
C19 C20 C21 119.1(3) . .
C19 C20 H20A 120.5 . .
C21 C20 H20A 120.5 . .
C5 N3 C1 115.7(2) . .
N3 C5 C4 124.6(2) . .
N3 C5 H5A 117.7 . .
C4 C5 H5A 117.7 . .
C20 C21 C15 121.9(2) . .
C20 C21 H21A 119.1 . .
C15 C21 H21A 119.1 . .
C1 C2 C3 119.1(2) . .
C1 C2 H2A 120.4 . .
C3 C2 H2A 120.4 . .
C20 C19 C18 121.1(3) . .
C20 C19 H19A 119.5 . .
C18 C19 H19A 119.5 . .
C16 C17 H17A 109.5 . .
C16 C17 H17B 109.5 . .
H17A C17 H17B 109.5 . .
C16 C17 H17C 109.5 . .
H17A C17 H17C 109.5 . .
H17B C17 H17C 109.5 . .
N3 C1 C2 124.6(3) . .
N3 C1 H1A 117.7 . .
C2 C1 H1A 117.7 . .

loop_
_geom_bond_atom_site_label_1
_geom_bond_atom_site_label_2
_geom_bond_distance
_geom_bond_site_symmetry_2
S1 C13 1.733(2) .
S1 C14 1.811(2) .
N4 C6 1.371(2) .
N4 C13 1.374(2) .
N4 C7 1.440(2) .
N1 C6 1.307(2) .
N1 N2 1.395(2) .
C13 N2 1.306(2) .
C15 C16 1.385(3) .
C15 C21 1.393(3) .
C15 C14 1.513(3) .
C6 C3 1.465(3) .
C7 C12 1.372(3) .
C7 C8 1.376(3) .
C12 C11 1.378(3) .
C12 H12A 0.9300 .
C8 C9 1.381(3) .
C8 H8A 0.9300 .
C11 C10 1.377(3) .
C11 H11A 0.9300 .
C14 H14A 0.9700 .
C14 H14B 0.9700 .
C16 C18 1.409(3) .
C16 C17 1.490(3) .
C10 C9 1.366(3) .
C10 H10A 0.9300 .
C3 C2 1.386(3) .
C3 C4 1.388(3) .
C4 C5 1.379(3) .
C4 H4A 0.9300 .
C18 C19 1.358(3) .
C18 H18A 0.9300 .
C9 H9A 0.9300 .
C20 C19 1.357(3) .
C20 C21 1.362(3) .
C20 H20A 0.9300 .
N3 C5 1.323(3) .
N3 C1 1.330(3) .
C5 H5A 0.9300 .
C21 H21A 0.9300 .
C2 C1 1.371(3) .
C2 H2A 0.9300 .
C19 H19A 0.9300 .
C17 H17A 0.9600 .
C17 H17B 0.9600 .
C17 H17C 0.9600 .
C1 H1A 0.9300 .

loop_
_geom_torsion_atom_site_label_1
_geom_torsion_atom_site_label_2
_geom_torsion_atom_site_label_3
_geom_torsion_atom_site_label_4
_geom_torsion
_geom_torsion_site_symmetry_1
_geom_torsion_site_symmetry_2
_geom_torsion_site_symmetry_3
_geom_torsion_site_symmetry_4
C6 N4 C13 N2 -0.4(2) . . . .
C7 N4 C13 N2 168.89(18) . . . .
C6 N4 C13 S1 179.41(14) . . . .
C7 N4 C13 S1 -11.3(3) . . . .
C14 S1 C13 N2 -7.7(2) . . . .
C14 S1 C13 N4 172.53(17) . . . .
N4 C13 N2 N1 0.5(2) . . . .
S1 C13 N2 N1 -179.30(15) . . . .
C6 N1 N2 C13 -0.4(2) . . . .
N2 N1 C6 N4 0.2(2) . . . .
N2 N1 C6 C3 176.69(19) . . . .
C13 N4 C6 N1 0.1(2) . . . .
C7 N4 C6 N1 -168.60(19) . . . .
C13 N4 C6 C3 -176.3(2) . . . .
C7 N4 C6 C3 15.0(3) . . . .
C6 N4 C7 C12 55.0(3) . . . .
C13 N4 C7 C12 -111.6(2) . . . .
C6 N4 C7 C8 -126.0(2) . . . .
C13 N4 C7 C8 67.4(3) . . . .
C8 C7 C12 C11 0.5(3) . . . .
N4 C7 C12 C11 179.52(18) . . . .
C12 C7 C8 C9 1.0(3) . . . .
N4 C7 C8 C9 -178.01(19) . . . .
C7 C12 C11 C10 -1.4(3) . . . .
C16 C15 C14 S1 -94.0(2) . . . .
C21 C15 C14 S1 86.1(2) . . . .
C13 S1 C14 C15 174.06(15) . . . .
C21 C15 C16 C18 1.3(3) . . . .
C14 C15 C16 C18 -178.64(18) . . . .
C21 C15 C16 C17 -178.7(2) . . . .
C14 C15 C16 C17 1.4(3) . . . .
C12 C11 C10 C9 0.8(4) . . . .
N1 C6 C3 C2 27.4(3) . . . .
N4 C6 C3 C2 -156.6(2) . . . .
N1 C6 C3 C4 -148.7(2) . . . .
N4 C6 C3 C4 27.3(3) . . . .
C2 C3 C4 C5 0.3(3) . . . .
C6 C3 C4 C5 176.5(2) . . . .
C15 C16 C18 C19 -0.9(3) . . . .
C17 C16 C18 C19 179.1(2) . . . .
C11 C10 C9 C8 0.8(4) . . . .
C7 C8 C9 C10 -1.6(3) . . . .
C1 N3 C5 C4 0.3(4) . . . .
C3 C4 C5 N3 -0.6(4) . . . .
C19 C20 C21 C15 -0.4(4) . . . .
C16 C15 C21 C20 -0.7(3) . . . .
C14 C15 C21 C20 179.2(2) . . . .
C4 C3 C2 C1 0.2(4) . . . .
C6 C3 C2 C1 -176.1(2) . . . .
C21 C20 C19 C18 0.8(4) . . . .
C16 C18 C19 C20 -0.1(4) . . . .
C5 N3 C1 C2 0.3(5) . . . .
C3 C2 C1 N3 -0.6(5) . . . .
